data_4132252
loop_
_publ_author_name
'Lu, Yanhui'
'Nakatsuji, Hidefumi'
'Okumura, Yukimasa'
'Yao, Lu'
'Ishihara, Kazuaki'

_publ_section_title
;
 Enantioselective Halo-oxy- and Halo-azacyclizations Induced by Chiral
 Amidophosphate Catalysts and Halo-Lewis Acids.
;
_journal_issue 19
_journal_name_full 'Journal of the American Chemical Society'
_journal_page_first 6039
_journal_page_last 6043
_journal_paper_doi 10.1021/jacs.8b02607
_journal_volume 140
_journal_year 2018
_chemical_absolute_configuration 'CHOOSE rm ad rmad syn or unk'
_chemical_formula_moiety 'C64 H50 N O3 P Si2'
_chemical_formula_sum 'C64 H50 N O3 P Si2'
_chemical_formula_weight 968.25
_space_group_crystal_system monoclinic
_space_group_IT_number 4
_space_group_name_Hall 'P 2yb'
_space_group_name_H-M_alt 'P 1 21 1'
_atom_sites_solution_hydrogens geom
_atom_sites_solution_primary direct
_atom_sites_solution_secondary difmap
_cell_angle_alpha 90.0000
_cell_angle_beta 101.749(3)
_cell_angle_gamma 90.0000
_cell_formula_units_Z 2
_cell_length_a 10.815(2)
_cell_length_b 9.2369(16)
_cell_length_c 25.431(5)
_cell_measurement_reflns_used 7169
_cell_measurement_temperature 93
_cell_measurement_theta_max 27.50
_cell_measurement_theta_min 3.20
_cell_volume 2487.3(8)
_computing_cell_refinement 'CrystalClear-SM Expert 2.1 b29'
_computing_data_collection 'CrystalClear-SM Expert 2.1 b29 (Rigaku, 2013)'
_computing_data_reduction 'CrystalClear-SM Expert 2.1 b29'
_computing_molecular_graphics 'CrystalStructure 4.2.2'
_computing_publication_material 'CrystalStructure 4.2.2 (Rigaku, 2016)'
_computing_structure_refinement 'SHELXL Version 2016/4 (Sheldrick, 2008)'
_computing_structure_solution SIR97
_diffrn_ambient_temperature 93
_diffrn_detector_area_resol_mean 5.814
_diffrn_measured_fraction_theta_full 0.960
_diffrn_measured_fraction_theta_max 0.951
_diffrn_measurement_device_type 'Rigaku XtaLAB P200'
_diffrn_measurement_method \w
_diffrn_radiation_type 'Mo K\a'
_diffrn_radiation_wavelength 0.71075
_diffrn_reflns_av_R_equivalents 0.0159
_diffrn_reflns_Laue_measured_fraction_full 0.960
_diffrn_reflns_Laue_measured_fraction_max 0.951
_diffrn_reflns_limit_h_max 14
_diffrn_reflns_limit_h_min -13
_diffrn_reflns_limit_k_max 11
_diffrn_reflns_limit_k_min -11
_diffrn_reflns_limit_l_max 33
_diffrn_reflns_limit_l_min -32
_diffrn_reflns_number 18522
_diffrn_reflns_point_group_measured_fraction_full 0.900
_diffrn_reflns_point_group_measured_fraction_max 0.873
_diffrn_reflns_theta_full 25.242
_diffrn_reflns_theta_max 27.519
_diffrn_reflns_theta_min 3.143
_diffrn_standards_number 0
_exptl_absorpt_coefficient_mu 0.154
_exptl_absorpt_correction_T_max 0.970
_exptl_absorpt_correction_T_min 0.915
_exptl_absorpt_correction_type multi-scan
_exptl_absorpt_process_details 'REQAB (Rigaku, 1998)'
_exptl_crystal_colour colorless
_exptl_crystal_density_diffrn 1.293
_exptl_crystal_density_method 'not measured'
_exptl_crystal_description chip
_exptl_crystal_F_000 1016.00
_exptl_crystal_size_max 0.200
_exptl_crystal_size_mid 0.200
_exptl_crystal_size_min 0.200
_refine_diff_density_max 0.39
_refine_diff_density_min -0.37
_refine_ls_abs_structure_details
;
 Flack x determined using 3818 quotients [(I+)-(I-)]/[(I+)+(I-)]
 (Parsons, Flack and Wagner, Acta Cryst. B69 (2013) 249-259).
;
_refine_ls_abs_structure_Flack 0.01(2)
_refine_ls_extinction_method none
_refine_ls_goodness_of_fit_ref 1.018
_refine_ls_hydrogen_treatment constr
_refine_ls_number_parameters 640
_refine_ls_number_reflns 9980
_refine_ls_number_restraints 1
_refine_ls_R_factor_all 0.0363
_refine_ls_R_factor_gt 0.0325
_refine_ls_shift/su_max 0.003
_refine_ls_structure_factor_coef Fsqd
_refine_ls_weighting_details 'w = 1/[\s^2^(Fo^2^)+(0.0488P)^2^+1.0744P] where P=(Fo^2^+2Fc^2^)/3'
_refine_ls_weighting_scheme calc
_refine_ls_wR_factor_gt 0.0825
_refine_ls_wR_factor_ref 0.0871
_reflns_Friedel_coverage 0.728
_reflns_Friedel_fraction_full 0.832
_reflns_Friedel_fraction_max 0.784
_reflns_number_gt 9471
_reflns_number_total 9980
_reflns_threshold_expression F^2^>2.0\s(F^2^)
_cod_data_source_file ja8b02607_si_003.cif
_cod_data_source_block 20170525-3
_cod_database_code 4132252

loop_
_space_group_symop_id
_space_group_symop_operation_xyz
1 +X,+Y,+Z
2 -X,1/2+Y,-Z

loop_
_atom_site_label
_atom_site_type_symbol
_atom_site_fract_x
_atom_site_fract_y
_atom_site_fract_z
_atom_site_U_iso_or_equiv
_atom_site_adp_type
_atom_site_occupancy
_atom_site_site_symmetry_order
_atom_site_calc_flag
_atom_site_refinement_flags_posn
_atom_site_refinement_flags_adp
P72 P 1.04728(6) 1.12351(8) 0.73081(3) 0.01330(14) Uani 1 1 d . .
SI1 Si 0.92750(6) 0.93439(8) 0.86260(3) 0.01442(15) Uani 1 1 d . .
SI2 Si 1.30091(6) 1.25608(8) 0.64039(3) 0.01350(15) Uani 1 1 d . .
O3 O 1.04483(16) 1.1416(2) 0.79302(7) 0.0155(4) Uani 1 1 d . .
O4 O 0.98673(17) 1.2439(2) 0.69893(7) 0.0186(4) Uani 1 1 d . .
O5 O 1.19654(16) 1.1079(2) 0.73131(7) 0.0139(4) Uani 1 1 d . .
N6 N 0.9886(2) 0.9638(3) 0.71528(9) 0.0162(5) Uani 1 1 d . .
H6 H 0.980203 0.905939 0.741825 0.019 Uiso 1 1 calc R U
C7 C 1.1880(2) 0.9419(3) 0.91289(10) 0.0151(5) Uani 1 1 d . .
H7 H 1.163501 0.876685 0.937795 0.018 Uiso 1 1 calc R U
C8 C 1.0972(2) 0.9931(3) 0.87098(10) 0.0137(5) Uani 1 1 d . .
C9 C 1.3439(2) 1.3965(3) 0.82238(10) 0.0144(5) Uani 1 1 d . .
C10 C 1.3741(2) 1.0719(3) 0.64100(11) 0.0162(5) Uani 1 1 d . .
C11 C 1.3076(2) 1.3201(3) 0.71120(10) 0.0137(5) Uani 1 1 d . .
C12 C 1.1369(2) 1.2576(3) 0.59957(10) 0.0162(5) Uani 1 1 d . .
C14 C 0.9076(3) 0.8967(4) 1.02455(12) 0.0241(6) Uani 1 1 d . .
H14 H 0.936463 0.949386 1.056803 0.029 Uiso 1 1 calc R U
C15 C 0.7465(3) 1.0556(4) 0.65192(12) 0.0254(6) Uani 1 1 d . .
H15A H 0.788227 1.088412 0.687807 0.030 Uiso 1 1 calc R U
H15B H 0.731795 1.138734 0.627478 0.030 Uiso 1 1 calc R U
H15C H 0.665537 1.010406 0.653777 0.030 Uiso 1 1 calc R U
C16 C 1.4331(2) 0.9994(3) 0.68766(11) 0.0182(6) Uani 1 1 d . .
H16 H 1.433321 1.041434 0.721766 0.022 Uiso 1 1 calc R U
C17 C 1.1380(2) 1.0927(3) 0.83552(10) 0.0127(5) Uani 1 1 d . .
C18 C 0.9022(2) 0.7806(3) 0.81344(11) 0.0171(5) Uani 1 1 d . .
C19 C 1.4066(3) 1.3746(3) 0.60848(10) 0.0156(5) Uani 1 1 d . .
C20 C 1.4088(3) 0.9241(3) 0.96222(10) 0.0188(5) Uani 1 1 d . .
H20 H 1.383752 0.858350 0.986803 0.023 Uiso 1 1 calc R U
C21 C 1.5378(3) 1.3699(3) 0.62908(12) 0.0199(6) Uani 1 1 d . .
H21 H 1.568838 1.317065 0.661093 0.024 Uiso 1 1 calc R U
C22 C 0.8988(2) 0.8668(3) 0.92888(11) 0.0168(5) Uani 1 1 d . .
C23 C 1.3738(2) 1.4950(3) 0.78378(10) 0.0154(5) Uani 1 1 d . .
C24 C 1.4915(3) 0.8665(3) 0.68470(12) 0.0217(6) Uani 1 1 d . .
H24 H 1.532204 0.819431 0.716798 0.026 Uiso 1 1 calc R U
C25 C 1.2910(2) 1.2584(3) 0.80459(10) 0.0130(5) Uani 1 1 d . .
C26 C 1.1567(3) 0.7717(3) 0.67349(13) 0.0252(6) Uani 1 1 d . .
H26A H 1.170632 0.819700 0.708580 0.030 Uiso 1 1 calc R U
H26B H 1.159381 0.666528 0.678573 0.030 Uiso 1 1 calc R U
H26C H 1.222820 0.800963 0.654435 0.030 Uiso 1 1 calc R U
C27 C 1.4345(3) 0.8733(4) 0.58871(12) 0.0248(6) Uani 1 1 d . .
H27 H 1.434123 0.830133 0.554767 0.030 Uiso 1 1 calc R U
C28 C 1.2669(2) 1.2323(3) 0.75014(10) 0.0132(5) Uani 1 1 d . .
C29 C 0.9411(3) 0.9408(4) 0.97701(11) 0.0226(6) Uani 1 1 d . .
H29 H 0.993981 1.023101 0.977341 0.027 Uiso 1 1 calc R U
C30 C 0.7890(3) 0.7007(3) 0.97752(13) 0.0236(6) Uani 1 1 d . .
H30 H 0.736559 0.618231 0.977551 0.028 Uiso 1 1 calc R U
C31 C 1.5329(3) 0.9605(3) 0.96792(11) 0.0214(6) Uani 1 1 d . .
H31 H 1.593945 0.919507 0.996195 0.026 Uiso 1 1 calc R U
C32 C 0.6867(3) 1.3586(3) 0.82783(14) 0.0278(7) Uani 1 1 d . .
H32 H 0.640516 1.446584 0.821818 0.033 Uiso 1 1 calc R U
C33 C 1.2590(2) 1.1462(3) 0.84192(10) 0.0136(5) Uani 1 1 d . .
C34 C 1.3789(3) 1.0069(3) 0.59156(12) 0.0208(6) Uani 1 1 d . .
H34 H 1.343047 1.056068 0.559240 0.025 Uiso 1 1 calc R U
C35 C 0.7299(3) 1.1178(4) 0.80002(11) 0.0235(6) Uani 1 1 d . .
H35 H 0.711063 1.041828 0.774438 0.028 Uiso 1 1 calc R U
C36 C 0.9490(2) 0.9092(3) 0.66121(10) 0.0156(5) Uani 1 1 d . .
C37 C 0.8917(3) 1.2729(4) 0.53646(12) 0.0266(7) Uani 1 1 d . .
H37 H 0.808991 1.278386 0.514934 0.032 Uiso 1 1 calc R U
C38 C 1.3170(2) 0.9831(3) 0.92022(10) 0.0147(5) Uani 1 1 d . .
C39 C 1.4187(3) 1.6352(3) 0.80072(11) 0.0208(6) Uani 1 1 d . .
H39 H 1.437637 1.701553 0.774939 0.025 Uiso 1 1 calc R U
C40 C 0.8691(3) 0.7932(3) 0.56015(12) 0.0257(7) Uani 1 1 d . .
H40 H 0.841346 0.752839 0.525398 0.031 Uiso 1 1 calc R U
C41 C 1.4354(3) 1.6769(3) 0.85308(13) 0.0263(7) Uani 1 1 d . .
H41 H 1.465989 1.771032 0.863652 0.032 Uiso 1 1 calc R U
C42 C 0.8223(3) 0.7456(3) 0.93006(11) 0.0199(6) Uani 1 1 d . .
H42 H 0.792492 0.692870 0.897902 0.024 Uiso 1 1 calc R U
C43 C 1.0053(3) 0.6918(3) 0.80894(13) 0.0234(6) Uani 1 1 d . .
H43 H 1.086416 0.713243 0.829947 0.028 Uiso 1 1 calc R U
C44 C 1.6226(3) 1.4405(4) 0.60384(12) 0.0250(6) Uani 1 1 d . .
H44 H 1.710565 1.436517 0.618697 0.030 Uiso 1 1 calc R U
C45 C 1.4911(3) 0.8020(3) 0.63571(13) 0.0249(7) Uani 1 1 d . .
H45 H 1.529176 0.709852 0.634065 0.030 Uiso 1 1 calc R U
C46 C 1.5707(3) 1.0585(4) 0.93196(11) 0.0223(6) Uani 1 1 d . .
H46 H 1.657559 1.082054 0.935805 0.027 Uiso 1 1 calc R U
C47 C 1.0287(3) 0.8151(3) 0.64086(11) 0.0181(6) Uani 1 1 d . .
C48 C 1.0816(3) 1.1381(4) 0.56959(11) 0.0208(6) Uani 1 1 d . .
H48 H 1.127600 1.050113 0.570817 0.025 Uiso 1 1 calc R U
C49 C 0.6618(3) 1.2473(4) 0.79141(12) 0.0269(6) Uani 1 1 d . .
H49 H 0.597762 1.258411 0.760033 0.032 Uiso 1 1 calc R U
C50 C 0.8243(2) 1.0984(3) 0.84524(10) 0.0165(5) Uani 1 1 d . .
C51 C 0.9876(3) 0.7605(3) 0.58935(11) 0.0235(6) Uani 1 1 d . .
H51 H 1.041819 0.699804 0.574079 0.028 Uiso 1 1 calc R U
C52 C 0.7859(3) 0.7442(4) 0.78227(13) 0.0262(6) Uani 1 1 d . .
H52 H 0.713841 0.800281 0.784999 0.031 Uiso 1 1 calc R U
C53 C 1.3532(2) 1.0856(3) 0.88448(10) 0.0132(5) Uani 1 1 d . .
C54 C 1.3649(3) 1.4528(3) 0.56152(11) 0.0199(6) Uani 1 1 d . .
H54 H 1.276976 1.458161 0.546672 0.024 Uiso 1 1 calc R U
C55 C 0.9913(3) 0.5740(4) 0.77459(13) 0.0287(7) Uani 1 1 d . .
H55 H 1.061961 0.514682 0.772677 0.034 Uiso 1 1 calc R U
C56 C 1.4068(3) 1.5792(3) 0.89135(12) 0.0261(7) Uani 1 1 d . .
H56 H 1.418897 1.607666 0.927933 0.031 Uiso 1 1 calc R U
C57 C 1.3607(2) 1.4505(3) 0.72949(10) 0.0150(5) Uani 1 1 d . .
H57 H 1.389630 1.513142 0.704931 0.018 Uiso 1 1 calc R U
C58 C 1.0644(3) 1.3839(3) 0.59747(12) 0.0224(6) Uani 1 1 d . .
H58 H 1.098594 1.466161 0.617781 0.027 Uiso 1 1 calc R U
C59 C 0.9604(3) 1.1467(4) 0.53807(11) 0.0241(6) Uani 1 1 d . .
H59 H 0.924986 1.065304 0.517591 0.029 Uiso 1 1 calc R U
C60 C 0.9430(3) 1.3909(4) 0.56606(13) 0.0262(7) Uani 1 1 d . .
H60 H 0.895281 1.477546 0.565079 0.031 Uiso 1 1 calc R U
C61 C 1.4503(3) 1.5238(3) 0.53578(11) 0.0237(6) Uani 1 1 d . .
H61 H 1.420183 1.576842 0.503734 0.028 Uiso 1 1 calc R U
C62 C 1.4839(2) 1.1206(3) 0.89143(10) 0.0184(5) Uani 1 1 d . .
H62 H 1.511045 1.187541 0.867781 0.022 Uiso 1 1 calc R U
C63 C 0.7800(3) 1.3404(4) 0.87344(16) 0.0337(8) Uani 1 1 d . .
H63 H 0.797651 1.416129 0.899170 0.040 Uiso 1 1 calc R U
C64 C 1.3616(3) 1.4432(3) 0.87645(11) 0.0193(6) Uani 1 1 d . .
H64 H 1.341902 1.379285 0.902852 0.023 Uiso 1 1 calc R U
C65 C 0.8295(2) 0.9470(3) 0.63146(10) 0.0169(5) Uani 1 1 d . .
C66 C 0.8478(3) 1.2122(4) 0.88173(14) 0.0291(7) Uani 1 1 d . .
H66 H 0.911913 1.201806 0.913132 0.035 Uiso 1 1 calc R U
C67 C 0.8746(3) 0.5428(4) 0.74312(13) 0.0297(7) Uani 1 1 d . .
H67 H 0.865131 0.463284 0.718910 0.036 Uiso 1 1 calc R U
C68 C 0.8323(3) 0.7761(3) 1.02464(11) 0.0233(6) Uani 1 1 d . .
H68 H 0.810202 0.744838 1.057101 0.028 Uiso 1 1 calc R U
C69 C 0.7723(3) 0.6273(4) 0.74701(14) 0.0330(7) Uani 1 1 d . .
H69 H 0.691808 0.605756 0.725509 0.040 Uiso 1 1 calc R U
C70 C 0.7909(3) 0.8844(3) 0.58119(11) 0.0226(6) Uani 1 1 d . .
H70 H 0.708844 0.904855 0.560891 0.027 Uiso 1 1 calc R U
C71 C 1.5789(3) 1.5169(4) 0.55694(12) 0.0261(7) Uani 1 1 d . .
H71 H 1.636901 1.564445 0.539266 0.031 Uiso 1 1 calc R U

loop_
_atom_site_aniso_label
_atom_site_aniso_U_11
_atom_site_aniso_U_22
_atom_site_aniso_U_33
_atom_site_aniso_U_23
_atom_site_aniso_U_13
_atom_site_aniso_U_12
P72 0.0128(3) 0.0160(3) 0.0112(3) 0.0003(3) 0.0028(2) -0.0006(3)
SI1 0.0139(3) 0.0152(4) 0.0153(3) 0.0018(3) 0.0055(3) -0.0010(3)
SI2 0.0154(3) 0.0155(4) 0.0100(3) 0.0007(3) 0.0036(2) 0.0004(3)
O3 0.0139(8) 0.0200(10) 0.0128(8) 0.0012(8) 0.0037(7) 0.0018(8)
O4 0.0194(9) 0.0194(10) 0.0177(9) 0.0034(8) 0.0052(7) 0.0015(8)
O5 0.0144(8) 0.0153(10) 0.0129(8) -0.0031(7) 0.0047(7) -0.0020(7)
N6 0.0183(11) 0.0184(13) 0.0114(10) 0.0030(9) 0.0016(8) -0.0032(9)
C7 0.0196(12) 0.0143(13) 0.0125(11) 0.0001(10) 0.0056(10) 0.0007(11)
C8 0.0158(12) 0.0136(13) 0.0129(12) -0.0011(10) 0.0055(10) 0.0003(10)
C9 0.0141(12) 0.0161(14) 0.0134(12) -0.0011(10) 0.0036(9) -0.0005(10)
C10 0.0155(12) 0.0175(13) 0.0162(12) 0.0028(11) 0.0045(10) -0.0012(10)
C11 0.0119(12) 0.0174(13) 0.0118(12) 0.0008(10) 0.0026(9) 0.0031(10)
C12 0.0176(12) 0.0205(14) 0.0113(11) 0.0026(11) 0.0047(9) -0.0028(12)
C14 0.0255(15) 0.0298(18) 0.0175(13) 0.0000(12) 0.0058(11) 0.0035(12)
C15 0.0176(14) 0.0343(17) 0.0239(15) -0.0045(13) 0.0036(11) 0.0043(13)
C16 0.0163(12) 0.0223(15) 0.0170(13) 0.0013(11) 0.0060(10) 0.0001(11)
C17 0.0158(12) 0.0139(14) 0.0088(10) -0.0019(9) 0.0032(9) 0.0010(10)
C18 0.0189(12) 0.0165(14) 0.0172(12) 0.0037(11) 0.0071(10) -0.0006(11)
C19 0.0184(12) 0.0156(13) 0.0141(12) -0.0002(10) 0.0064(10) -0.0003(11)
C20 0.0260(14) 0.0166(14) 0.0148(12) 0.0013(11) 0.0066(10) 0.0043(12)
C21 0.0198(13) 0.0212(15) 0.0199(13) 0.0001(12) 0.0071(11) 0.0017(12)
C22 0.0163(12) 0.0183(14) 0.0171(13) 0.0040(11) 0.0060(10) 0.0018(11)
C23 0.0158(12) 0.0161(13) 0.0152(12) 0.0004(10) 0.0053(10) 0.0018(10)
C24 0.0197(13) 0.0233(15) 0.0229(14) 0.0072(12) 0.0064(11) 0.0040(12)
C25 0.0119(11) 0.0150(13) 0.0129(11) 0.0015(11) 0.0039(9) 0.0015(11)
C26 0.0189(13) 0.0202(16) 0.0354(16) -0.0033(14) 0.0031(12) 0.0028(12)
C27 0.0307(16) 0.0242(16) 0.0209(14) -0.0051(12) 0.0084(12) 0.0013(13)
C28 0.0114(11) 0.0124(13) 0.0157(12) -0.0013(10) 0.0029(9) 0.0008(9)
C29 0.0212(13) 0.0250(15) 0.0231(14) 0.0009(13) 0.0084(11) -0.0043(13)
C30 0.0230(14) 0.0211(15) 0.0291(16) 0.0069(13) 0.0106(12) 0.0003(12)
C31 0.0198(13) 0.0270(17) 0.0161(13) 0.0009(12) 0.0005(10) 0.0077(12)
C32 0.0200(14) 0.0195(16) 0.0449(19) 0.0090(14) 0.0090(13) 0.0027(12)
C33 0.0170(12) 0.0146(13) 0.0101(11) -0.0023(10) 0.0047(9) -0.0008(10)
C34 0.0255(14) 0.0202(15) 0.0169(13) -0.0002(11) 0.0049(11) 0.0024(12)
C35 0.0281(15) 0.0229(15) 0.0198(13) 0.0026(13) 0.0053(11) 0.0007(13)
C36 0.0168(12) 0.0169(14) 0.0134(12) 0.0005(10) 0.0041(10) -0.0031(10)
C37 0.0191(13) 0.0365(19) 0.0226(14) 0.0077(14) 0.0006(11) -0.0049(14)
C38 0.0171(12) 0.0139(13) 0.0140(12) -0.0019(10) 0.0052(10) 0.0018(10)
C39 0.0277(14) 0.0170(14) 0.0198(13) 0.0011(12) 0.0102(11) -0.0015(12)
C40 0.0354(17) 0.0263(17) 0.0141(13) -0.0045(12) 0.0018(12) -0.0015(13)
C41 0.0365(17) 0.0188(15) 0.0253(15) -0.0073(12) 0.0101(13) -0.0069(13)
C42 0.0216(13) 0.0173(14) 0.0218(13) 0.0031(12) 0.0067(11) 0.0008(12)
C43 0.0212(14) 0.0205(15) 0.0283(16) 0.0010(13) 0.0048(12) 0.0003(12)
C44 0.0221(13) 0.0283(16) 0.0275(15) -0.0049(14) 0.0116(12) -0.0013(13)
C45 0.0260(15) 0.0185(15) 0.0327(17) 0.0032(13) 0.0118(13) 0.0055(12)
C46 0.0151(13) 0.0307(16) 0.0209(14) -0.0012(12) 0.0033(11) 0.0006(12)
C47 0.0174(13) 0.0159(13) 0.0214(14) 0.0023(11) 0.0048(11) -0.0012(11)
C48 0.0226(13) 0.0246(15) 0.0158(12) 0.0025(12) 0.0053(10) -0.0035(12)
C49 0.0246(14) 0.0292(17) 0.0260(15) 0.0100(14) 0.0031(12) 0.0052(14)
C50 0.0155(12) 0.0171(14) 0.0192(12) 0.0027(11) 0.0092(10) -0.0010(10)
C51 0.0306(15) 0.0180(14) 0.0240(14) -0.0039(13) 0.0101(12) 0.0022(13)
C52 0.0210(14) 0.0226(15) 0.0332(16) -0.0041(14) 0.0012(12) 0.0020(12)
C53 0.0165(12) 0.0140(13) 0.0097(11) -0.0023(9) 0.0044(9) 0.0013(10)
C54 0.0233(13) 0.0211(15) 0.0150(12) 0.0001(11) 0.0034(10) -0.0042(12)
C55 0.0327(17) 0.0221(16) 0.0328(17) -0.0026(14) 0.0103(14) 0.0045(13)
C56 0.0395(17) 0.0231(16) 0.0169(13) -0.0071(12) 0.0088(12) -0.0046(13)
C57 0.0159(12) 0.0173(13) 0.0130(12) 0.0017(11) 0.0053(10) 0.0019(11)
C58 0.0228(14) 0.0225(15) 0.0216(14) 0.0005(12) 0.0038(11) -0.0012(12)
C59 0.0246(14) 0.0298(17) 0.0170(13) -0.0010(12) 0.0024(11) -0.0116(13)
C60 0.0191(14) 0.0288(17) 0.0310(16) 0.0080(13) 0.0060(12) 0.0028(12)
C61 0.0378(17) 0.0209(16) 0.0138(13) 0.0011(11) 0.0085(12) -0.0080(13)
C62 0.0177(12) 0.0225(14) 0.0154(12) -0.0009(12) 0.0045(10) -0.0005(12)
C63 0.0307(17) 0.0202(17) 0.048(2) -0.0076(15) 0.0027(16) 0.0017(13)
C64 0.0272(14) 0.0190(14) 0.0130(12) -0.0011(11) 0.0073(10) -0.0042(12)
C65 0.0165(12) 0.0189(14) 0.0155(12) 0.0003(11) 0.0037(10) -0.0020(11)
C66 0.0226(15) 0.0255(17) 0.0359(18) -0.0045(14) -0.0022(13) 0.0030(12)
C67 0.0396(18) 0.0218(16) 0.0265(16) -0.0052(13) 0.0041(14) 0.0000(14)
C68 0.0243(14) 0.0272(17) 0.0220(14) 0.0112(13) 0.0132(11) 0.0104(13)
C69 0.0328(17) 0.0260(17) 0.0342(17) -0.0076(15) -0.0075(13) -0.0014(15)
C70 0.0202(14) 0.0285(17) 0.0165(13) 0.0011(12) -0.0024(11) -0.0007(12)
C71 0.0323(16) 0.0274(17) 0.0231(15) -0.0047(13) 0.0159(13) -0.0115(13)

loop_
_atom_type_symbol
_atom_type_description
_atom_type_scat_dispersion_real
_atom_type_scat_dispersion_imag
_atom_type_scat_source
C C 0.0033 0.0016
;
International Tables for Crystallography
(Vol. C, Tables 4.2.6.8 and 6.1.1.4)
;
H H 0.0000 0.0000
;
International Tables for Crystallography
(Vol. C, Table 6.1.1.4)
;
N N 0.0061 0.0033
;
International Tables for Crystallography
(Vol. C, Tables 4.2.6.8 and 6.1.1.4)
;
O O 0.0106 0.0060
;
International Tables for Crystallography
(Vol. C, Tables 4.2.6.8 and 6.1.1.4)
;
Si Si 0.0817 0.0704
;
International Tables for Crystallography
(Vol. C, Tables 4.2.6.8 and 6.1.1.4)
;
P P 0.1023 0.0942
;
International Tables for Crystallography
(Vol. C, Tables 4.2.6.8 and 6.1.1.4)
;

loop_
_geom_angle_atom_site_label_1
_geom_angle_atom_site_label_2
_geom_angle_atom_site_label_3
_geom_angle
O4 P72 O3 112.13(11)
O4 P72 O5 114.12(10)
O3 P72 O5 102.67(9)
O4 P72 N6 116.81(12)
O3 P72 N6 104.57(11)
O5 P72 N6 105.14(11)
C18 SI1 C50 117.05(13)
C18 SI1 C22 108.52(13)
C50 SI1 C22 106.22(12)
C18 SI1 C8 107.47(12)
C50 SI1 C8 108.21(12)
C22 SI1 C8 109.21(12)
C12 SI2 C10 111.31(13)
C12 SI2 C19 110.39(12)
C10 SI2 C19 103.81(12)
C12 SI2 C11 112.16(11)
C10 SI2 C11 110.07(12)
C19 SI2 C11 108.75(12)
C17 O3 P72 125.40(16)
C28 O5 P72 113.53(15)
C36 N6 P72 125.03(18)
C36 N6 H6 117.5
P72 N6 H6 117.5
C8 C7 C38 122.4(2)
C8 C7 H7 118.8
C38 C7 H7 118.8
C7 C8 C17 116.7(2)
C7 C8 SI1 120.88(19)
C17 C8 SI1 122.44(19)
C64 C9 C23 118.1(2)
C64 C9 C25 123.0(2)
C23 C9 C25 118.9(2)
C16 C10 C34 117.5(3)
C16 C10 SI2 124.1(2)
C34 C10 SI2 118.2(2)
C57 C11 C28 115.6(2)
C57 C11 SI2 122.1(2)
C28 C11 SI2 122.1(2)
C58 C12 C48 117.5(3)
C58 C12 SI2 119.3(2)
C48 C12 SI2 123.3(2)
C68 C14 C29 119.7(3)
C68 C14 H14 120.1
C29 C14 H14 120.1
C65 C15 H15A 109.5
C65 C15 H15B 109.5
H15A C15 H15B 109.5
C65 C15 H15C 109.5
H15A C15 H15C 109.5
H15B C15 H15C 109.5
C24 C16 C10 120.7(3)
C24 C16 H16 119.6
C10 C16 H16 119.6
C33 C17 O3 119.6(2)
C33 C17 C8 124.6(2)
O3 C17 C8 115.7(2)
C52 C18 C43 117.0(3)
C52 C18 SI1 123.9(2)
C43 C18 SI1 119.0(2)
C54 C19 C21 117.5(2)
C54 C19 SI2 123.6(2)
C21 C19 SI2 118.4(2)
C31 C20 C38 120.8(3)
C31 C20 H20 119.6
C38 C20 H20 119.6
C44 C21 C19 121.7(3)
C44 C21 H21 119.2
C19 C21 H21 119.2
C29 C22 C42 117.7(3)
C29 C22 SI1 122.6(2)
C42 C22 SI1 119.5(2)
C39 C23 C57 121.3(2)
C39 C23 C9 119.0(2)
C57 C23 C9 119.6(2)
C45 C24 C16 120.8(3)
C45 C24 H24 119.6
C16 C24 H24 119.6
C28 C25 C9 117.1(2)
C28 C25 C33 119.8(2)
C9 C25 C33 123.1(2)
C47 C26 H26A 109.5
C47 C26 H26B 109.5
H26A C26 H26B 109.5
C47 C26 H26C 109.5
H26A C26 H26C 109.5
H26B C26 H26C 109.5
C34 C27 C45 119.8(3)
C34 C27 H27 120.1
C45 C27 H27 120.1
C25 C28 O5 117.6(2)
C25 C28 C11 125.5(2)
O5 C28 C11 116.9(2)
C14 C29 C22 121.4(3)
C14 C29 H29 119.3
C22 C29 H29 119.3
C68 C30 C42 120.0(3)
C68 C30 H30 120.0
C42 C30 H30 120.0
C20 C31 C46 120.0(3)
C20 C31 H31 120.0
C46 C31 H31 120.0
C49 C32 C63 118.9(3)
C49 C32 H32 120.5
C63 C32 H32 120.5
C17 C33 C53 117.3(2)
C17 C33 C25 120.8(2)
C53 C33 C25 121.8(2)
C27 C34 C10 121.7(3)
C27 C34 H34 119.2
C10 C34 H34 119.2
C50 C35 C49 121.1(3)
C50 C35 H35 119.5
C49 C35 H35 119.5
C47 C36 C65 121.7(2)
C47 C36 N6 118.9(2)
C65 C36 N6 119.2(2)
C59 C37 C60 119.9(3)
C59 C37 H37 120.1
C60 C37 H37 120.1
C20 C38 C7 121.1(2)
C20 C38 C53 119.9(2)
C7 C38 C53 119.0(2)
C41 C39 C23 121.6(3)
C41 C39 H39 119.2
C23 C39 H39 119.2
C51 C40 C70 120.2(3)
C51 C40 H40 119.9
C70 C40 H40 119.9
C39 C41 C56 119.4(3)
C39 C41 H41 120.3
C56 C41 H41 120.3
C30 C42 C22 121.1(3)
C30 C42 H42 119.4
C22 C42 H42 119.4
C55 C43 C18 121.5(3)
C55 C43 H43 119.3
C18 C43 H43 119.3
C21 C44 C71 119.8(3)
C21 C44 H44 120.1
C71 C44 H44 120.1
C24 C45 C27 119.4(3)
C24 C45 H45 120.3
C27 C45 H45 120.3
C62 C46 C31 120.9(3)
C62 C46 H46 119.5
C31 C46 H46 119.5
C51 C47 C36 118.1(3)
C51 C47 C26 120.2(3)
C36 C47 C26 121.7(3)
C59 C48 C12 121.0(3)
C59 C48 H48 119.5
C12 C48 H48 119.5
C32 C49 C35 120.7(3)
C32 C49 H49 119.6
C35 C49 H49 119.6
C66 C50 C35 117.3(3)
C66 C50 SI1 115.7(2)
C35 C50 SI1 126.9(2)
C40 C51 C47 120.9(3)
C40 C51 H51 119.6
C47 C51 H51 119.6
C18 C52 C69 121.4(3)
C18 C52 H52 119.3
C69 C52 H52 119.3
C38 C53 C62 117.8(2)
C38 C53 C33 119.6(2)
C62 C53 C33 122.5(2)
C19 C54 C61 121.0(3)
C19 C54 H54 119.5
C61 C54 H54 119.5
C67 C55 C43 120.0(3)
C67 C55 H55 120.0
C43 C55 H55 120.0
C64 C56 C41 120.8(3)
C64 C56 H56 119.6
C41 C56 H56 119.6
C11 C57 C23 122.3(2)
C11 C57 H57 118.8
C23 C57 H57 118.8
C12 C58 C60 121.0(3)
C12 C58 H58 119.5
C60 C58 H58 119.5
C37 C59 C48 120.3(3)
C37 C59 H59 119.9
C48 C59 H59 119.9
C37 C60 C58 120.4(3)
C37 C60 H60 119.8
C58 C60 H60 119.8
C71 C61 C54 120.2(3)
C71 C61 H61 119.9
C54 C61 H61 119.9
C46 C62 C53 120.6(3)
C46 C62 H62 119.7
C53 C62 H62 119.7
C32 C63 C66 120.2(3)
C32 C63 H63 119.9
C66 C63 H63 119.9
C56 C64 C9 121.1(3)
C56 C64 H64 119.5
C9 C64 H64 119.5
C70 C65 C36 117.7(2)
C70 C65 C15 120.4(2)
C36 C65 C15 121.8(2)
C50 C66 C63 121.7(3)
C50 C66 H66 119.1
C63 C66 H66 119.1
C69 C67 C55 119.6(3)
C69 C67 H67 120.2
C55 C67 H67 120.2
C14 C68 C30 120.1(3)
C14 C68 H68 120.0
C30 C68 H68 120.0
C67 C69 C52 120.4(3)
C67 C69 H69 119.8
C52 C69 H69 119.8
C40 C70 C65 121.3(3)
C40 C70 H70 119.4
C65 C70 H70 119.4
C44 C71 C61 119.8(3)
C44 C71 H71 120.1
C61 C71 H71 120.1

loop_
_geom_bond_atom_site_label_1
_geom_bond_atom_site_label_2
_geom_bond_distance
P72 O4 1.451(2)
P72 O3 1.5966(18)
P72 O5 1.6181(18)
P72 N6 1.623(2)
SI1 C18 1.875(3)
SI1 C50 1.880(3)
SI1 C22 1.882(3)
SI1 C8 1.884(3)
SI2 C12 1.864(3)
SI2 C10 1.875(3)
SI2 C19 1.882(3)
SI2 C11 1.883(3)
O3 C17 1.394(3)
O5 C28 1.407(3)
N6 C36 1.445(3)
N6 H6 0.8800
C7 C8 1.378(4)
C7 C38 1.421(4)
C7 H7 0.9500
C8 C17 1.420(4)
C9 C64 1.416(3)
C9 C23 1.423(4)
C9 C25 1.433(4)
C10 C16 1.399(4)
C10 C34 1.404(4)
C11 C57 1.374(4)
C11 C28 1.417(4)
C12 C58 1.401(4)
C12 C48 1.404(4)
C14 C68 1.380(4)
C14 C29 1.392(4)
C14 H14 0.9500
C15 C65 1.507(4)
C15 H15A 0.9800
C15 H15B 0.9800
C15 H15C 0.9800
C16 C24 1.389(4)
C16 H16 0.9500
C17 C33 1.378(3)
C18 C52 1.384(4)
C18 C43 1.408(4)
C19 C54 1.390(4)
C19 C21 1.409(4)
C20 C31 1.363(4)
C20 C38 1.411(4)
C20 H20 0.9500
C21 C44 1.385(4)
C21 H21 0.9500
C22 C29 1.396(4)
C22 C42 1.396(4)
C23 C39 1.419(4)
C23 C57 1.419(3)
C24 C45 1.380(4)
C24 H24 0.9500
C25 C28 1.377(3)
C25 C33 1.493(4)
C26 C47 1.515(4)
C26 H26A 0.9800
C26 H26B 0.9800
C26 H26C 0.9800
C27 C34 1.381(4)
C27 C45 1.393(4)
C27 H27 0.9500
C29 H29 0.9500
C30 C68 1.383(4)
C30 C42 1.391(4)
C30 H30 0.9500
C31 C46 1.405(4)
C31 H31 0.9500
C32 C49 1.373(5)
C32 C63 1.384(5)
C32 H32 0.9500
C33 C53 1.440(4)
C34 H34 0.9500
C35 C50 1.386(4)
C35 C49 1.398(5)
C35 H35 0.9500
C36 C47 1.397(4)
C36 C65 1.402(4)
C37 C59 1.379(5)
C37 C60 1.375(5)
C37 H37 0.9500
C38 C53 1.422(4)
C39 C41 1.362(4)
C39 H39 0.9500
C40 C51 1.377(4)
C40 C70 1.377(4)
C40 H40 0.9500
C41 C56 1.407(4)
C41 H41 0.9500
C42 H42 0.9500
C43 C55 1.384(4)
C43 H43 0.9500
C44 C71 1.383(4)
C44 H44 0.9500
C45 H45 0.9500
C46 C62 1.371(4)
C46 H46 0.9500
C47 C51 1.389(4)
C48 C59 1.392(4)
C48 H48 0.9500
C49 H49 0.9500
C50 C66 1.391(4)
C51 H51 0.9500
C52 C69 1.393(5)
C52 H52 0.9500
C53 C62 1.425(4)
C54 C61 1.400(4)
C54 H54 0.9500
C55 C67 1.380(5)
C55 H55 0.9500
C56 C64 1.373(4)
C56 H56 0.9500
C57 H57 0.9500
C58 C60 1.393(4)
C58 H58 0.9500
C59 H59 0.9500
C60 H60 0.9500
C61 C71 1.387(5)
C61 H61 0.9500
C62 H62 0.9500
C63 C66 1.386(5)
C63 H63 0.9500
C64 H64 0.9500
C65 C70 1.388(4)
C66 H66 0.9500
C67 C69 1.374(5)
C67 H67 0.9500
C68 H68 0.9500
C69 H69 0.9500
C70 H70 0.9500
C71 H71 0.9500

loop_
_geom_torsion_atom_site_label_1
_geom_torsion_atom_site_label_2
_geom_torsion_atom_site_label_3
_geom_torsion_atom_site_label_4
_geom_torsion
O4 P72 O3 C17 -147.3(2)
O5 P72 O3 C17 -24.4(2)
N6 P72 O3 C17 85.2(2)
O4 P72 O5 C28 57.65(19)
O3 P72 O5 C28 -63.93(18)
N6 P72 O5 C28 -173.07(17)
O4 P72 N6 C36 42.9(3)
O3 P72 N6 C36 167.4(2)
O5 P72 N6 C36 -84.8(2)
C38 C7 C8 C17 -1.3(4)
C38 C7 C8 SI1 179.5(2)
C18 SI1 C8 C7 -96.0(2)
C50 SI1 C8 C7 136.7(2)
C22 SI1 C8 C7 21.5(3)
C18 SI1 C8 C17 84.9(2)
C50 SI1 C8 C17 -42.4(2)
C22 SI1 C8 C17 -157.6(2)
C12 SI2 C10 C16 -129.5(2)
C19 SI2 C10 C16 111.8(2)
C11 SI2 C10 C16 -4.5(3)
C12 SI2 C10 C34 55.7(2)
C19 SI2 C10 C34 -63.1(2)
C11 SI2 C10 C34 -179.3(2)
C12 SI2 C11 C57 -109.9(2)
C10 SI2 C11 C57 125.6(2)
C19 SI2 C11 C57 12.5(3)
C12 SI2 C11 C28 75.0(2)
C10 SI2 C11 C28 -49.5(2)
C19 SI2 C11 C28 -162.6(2)
C10 SI2 C12 C58 175.8(2)
C19 SI2 C12 C58 -69.5(2)
C11 SI2 C12 C58 52.0(2)
C10 SI2 C12 C48 -5.3(2)
C19 SI2 C12 C48 109.4(2)
C11 SI2 C12 C48 -129.1(2)
C34 C10 C16 C24 -1.4(4)
SI2 C10 C16 C24 -176.3(2)
P72 O3 C17 C33 61.4(3)
P72 O3 C17 C8 -121.2(2)
C7 C8 C17 C33 -3.6(4)
SI1 C8 C17 C33 175.5(2)
C7 C8 C17 O3 179.2(2)
SI1 C8 C17 O3 -1.7(3)
C50 SI1 C18 C52 -33.1(3)
C22 SI1 C18 C52 87.0(3)
C8 SI1 C18 C52 -155.0(2)
C50 SI1 C18 C43 149.6(2)
C22 SI1 C18 C43 -90.3(2)
C8 SI1 C18 C43 27.7(3)
C12 SI2 C19 C54 1.0(3)
C10 SI2 C19 C54 120.4(2)
C11 SI2 C19 C54 -122.4(2)
C12 SI2 C19 C21 -170.6(2)
C10 SI2 C19 C21 -51.2(2)
C11 SI2 C19 C21 66.0(2)
C54 C19 C21 C44 0.1(4)
SI2 C19 C21 C44 172.2(2)
C18 SI1 C22 C29 162.6(2)
C50 SI1 C22 C29 -70.8(3)
C8 SI1 C22 C29 45.7(3)
C18 SI1 C22 C42 -23.6(3)
C50 SI1 C22 C42 103.0(2)
C8 SI1 C22 C42 -140.5(2)
C64 C9 C23 C39 -0.6(4)
C25 C9 C23 C39 176.1(2)
C64 C9 C23 C57 178.2(2)
C25 C9 C23 C57 -5.1(4)
C10 C16 C24 C45 -0.9(4)
C64 C9 C25 C28 173.5(2)
C23 C9 C25 C28 -3.0(4)
C64 C9 C25 C33 -4.9(4)
C23 C9 C25 C33 178.6(2)
C9 C25 C28 O5 -169.9(2)
C33 C25 C28 O5 8.6(3)
C9 C25 C28 C11 10.5(4)
C33 C25 C28 C11 -171.0(2)
P72 O5 C28 C25 75.1(3)
P72 O5 C28 C11 -105.2(2)
C57 C11 C28 C25 -8.9(4)
SI2 C11 C28 C25 166.5(2)
C57 C11 C28 O5 171.4(2)
SI2 C11 C28 O5 -13.2(3)
C68 C14 C29 C22 0.9(4)
C42 C22 C29 C14 -0.6(4)
SI1 C22 C29 C14 173.3(2)
C38 C20 C31 C46 0.5(4)
O3 C17 C33 C53 -176.3(2)
C8 C17 C33 C53 6.6(4)
O3 C17 C33 C25 1.3(4)
C8 C17 C33 C25 -175.8(2)
C28 C25 C33 C17 -56.0(3)
C9 C25 C33 C17 122.4(3)
C28 C25 C33 C53 121.5(3)
C9 C25 C33 C53 -60.1(3)
C45 C27 C34 C10 -2.1(5)
C16 C10 C34 C27 2.9(4)
SI2 C10 C34 C27 178.1(2)
P72 N6 C36 C47 101.1(3)
P72 N6 C36 C65 -81.7(3)
C31 C20 C38 C7 177.8(3)
C31 C20 C38 C53 -2.3(4)
C8 C7 C38 C20 -177.3(3)
C8 C7 C38 C53 2.8(4)
C57 C23 C39 C41 -177.9(3)
C9 C23 C39 C41 0.9(4)
C23 C39 C41 C56 -0.4(5)
C68 C30 C42 C22 -0.3(4)
C29 C22 C42 C30 0.3(4)
SI1 C22 C42 C30 -173.8(2)
C52 C18 C43 C55 0.5(4)
SI1 C18 C43 C55 177.9(2)
C19 C21 C44 C71 -0.6(5)
C16 C24 C45 C27 1.8(4)
C34 C27 C45 C24 -0.3(5)
C20 C31 C46 C62 1.1(4)
C65 C36 C47 C51 1.1(4)
N6 C36 C47 C51 178.2(2)
C65 C36 C47 C26 -178.7(3)
N6 C36 C47 C26 -1.5(4)
C58 C12 C48 C59 1.4(4)
SI2 C12 C48 C59 -177.5(2)
C63 C32 C49 C35 -0.2(5)
C50 C35 C49 C32 -0.3(4)
C49 C35 C50 C66 0.5(4)
C49 C35 C50 SI1 -178.5(2)
C18 SI1 C50 C66 -178.2(2)
C22 SI1 C50 C66 60.4(2)
C8 SI1 C50 C66 -56.7(2)
C18 SI1 C50 C35 0.8(3)
C22 SI1 C50 C35 -120.6(2)
C8 SI1 C50 C35 122.3(2)
C70 C40 C51 C47 1.9(5)
C36 C47 C51 C40 -2.9(4)
C26 C47 C51 C40 176.9(3)
C43 C18 C52 C69 -1.6(5)
SI1 C18 C52 C69 -178.9(3)
C20 C38 C53 C62 2.5(4)
C7 C38 C53 C62 -177.6(2)
C20 C38 C53 C33 -179.5(2)
C7 C38 C53 C33 0.4(4)
C17 C33 C53 C38 -4.8(4)
C25 C33 C53 C38 177.6(2)
C17 C33 C53 C62 173.0(2)
C25 C33 C53 C62 -4.6(4)
C21 C19 C54 C61 0.1(4)
SI2 C19 C54 C61 -171.5(2)
C18 C43 C55 C67 1.1(5)
C39 C41 C56 C64 -0.5(5)
C28 C11 C57 C23 -0.1(4)
SI2 C11 C57 C23 -175.6(2)
C39 C23 C57 C11 -174.4(2)
C9 C23 C57 C11 6.8(4)
C48 C12 C58 C60 -1.0(4)
SI2 C12 C58 C60 177.9(2)
C60 C37 C59 C48 0.0(4)
C12 C48 C59 C37 -1.0(4)
C59 C37 C60 C58 0.4(4)
C12 C58 C60 C37 0.1(4)
C19 C54 C61 C71 0.1(4)
C31 C46 C62 C53 -0.8(4)
C38 C53 C62 C46 -1.0(4)
C33 C53 C62 C46 -178.9(3)
C49 C32 C63 C66 0.6(5)
C41 C56 C64 C9 0.8(5)
C23 C9 C64 C56 -0.2(4)
C25 C9 C64 C56 -176.8(3)
C47 C36 C65 C70 1.7(4)
N6 C36 C65 C70 -175.4(2)
C47 C36 C65 C15 -176.2(3)
N6 C36 C65 C15 6.7(4)
C35 C50 C66 C63 -0.1(5)
SI1 C50 C66 C63 179.0(3)
C32 C63 C66 C50 -0.4(5)
C43 C55 C67 C69 -1.4(5)
C29 C14 C68 C30 -0.9(4)
C42 C30 C68 C14 0.6(4)
C55 C67 C69 C52 0.3(5)
C18 C52 C69 C67 1.3(5)
C51 C40 C70 C65 1.1(5)
C36 C65 C70 C40 -2.8(4)
C15 C65 C70 C40 175.1(3)
C21 C44 C71 C61 0.8(5)
C54 C61 C71 C44 -0.5(5)
